data_2237338
loop_
_publ_author_name
'Wang, Liang'

_publ_section_title
;
 <i>catena</i>-Poly[(acetatochloridozinc)-\m-1,1'-[1,4-phenylenebis(methylene)]di-1<i>H</i>-imidazole]
;
_journal_coeditor_code HP2053
_journal_issue 2
_journal_name_full 'Acta Crystallographica Section E'
_journal_page_first m102
_journal_paper_doi 10.1107/S1600536813000524
_journal_volume 69
_journal_year 2013
_chemical_formula_iupac '[Zn (C2 H3 O2) Cl (C14 H14 N4)]'
_chemical_formula_moiety 'C16 H17 Cl N4 O2 Zn'
_chemical_formula_sum 'C16 H17 Cl N4 O2 Zn'
_chemical_formula_weight 398.18
_chemical_name_systematic
;
<i>catena</i>-Poly[(acetatochloridozinc)-\m-1,1'-[1,4-
phenylenebis(methylene)]di-1<i>H</i>-imidazole]
;
_space_group_IT_number 11
_symmetry_cell_setting monoclinic
_symmetry_space_group_name_Hall '-P 2yb'
_symmetry_space_group_name_H-M 'P 1 21/m 1'
_atom_sites_solution_hydrogens geom
_atom_sites_solution_primary direct
_atom_sites_solution_secondary difmap
_audit_creation_method SHELXL-97
_cell_angle_alpha 90.00
_cell_angle_beta 90.459(6)
_cell_angle_gamma 90.00
_cell_formula_units_Z 2
_cell_length_a 7.4510(5)
_cell_length_b 14.1636(8)
_cell_length_c 8.1977(5)
_cell_measurement_reflns_used 1643
_cell_measurement_temperature 293(2)
_cell_measurement_theta_max 29.036
_cell_measurement_theta_min 2.865
_cell_volume 865.10(9)
_computing_cell_refinement 'SAINT-Plus (Bruker, 2001)'
_computing_data_collection 'APEX2 (Bruker, 2004)'
_computing_data_reduction 'SAINT-Plus (Bruker, 2001)'
_computing_molecular_graphics 'XP in SHELXTL (Sheldrick, 2008)'
_computing_publication_material 'SHELXTL (Sheldrick, 2008)'
_computing_structure_refinement 'SHELXL97 (Sheldrick, 2008)'
_computing_structure_solution 'SHELXS97 (Sheldrick, 2008)'
_diffrn_ambient_temperature 293(2)
_diffrn_measured_fraction_theta_full 0.998
_diffrn_measured_fraction_theta_max 0.998
_diffrn_measurement_device_type 'Bruker APEXII CCD area-detector'
_diffrn_measurement_method '\f and \w scans'
_diffrn_radiation_monochromator graphite
_diffrn_radiation_source 'fine-focus sealed tube'
_diffrn_radiation_type MoK\a
_diffrn_radiation_wavelength 0.71073
_diffrn_reflns_av_R_equivalents 0.0760
_diffrn_reflns_av_sigmaI/netI 0.0747
_diffrn_reflns_limit_h_max 9
_diffrn_reflns_limit_h_min -8
_diffrn_reflns_limit_k_max 17
_diffrn_reflns_limit_k_min -17
_diffrn_reflns_limit_l_max 6
_diffrn_reflns_limit_l_min -10
_diffrn_reflns_number 5952
_diffrn_reflns_theta_full 26.49
_diffrn_reflns_theta_max 26.49
_diffrn_reflns_theta_min 2.87
_diffrn_standards_number 0
_exptl_absorpt_coefficient_mu 1.590
_exptl_absorpt_correction_T_max 0.8572
_exptl_absorpt_correction_T_min 0.7416
_exptl_absorpt_correction_type multi-scan
_exptl_absorpt_process_details '(SADABS; Sheldrick, 2003)'
_exptl_crystal_colour colorless
_exptl_crystal_density_diffrn 1.529
_exptl_crystal_density_method 'not measured'
_exptl_crystal_description block
_exptl_crystal_F_000 408
_exptl_crystal_size_max 0.20
_exptl_crystal_size_mid 0.15
_exptl_crystal_size_min 0.10
_refine_diff_density_max 0.552
_refine_diff_density_min -0.497
_refine_ls_extinction_method none
_refine_ls_goodness_of_fit_ref 1.003
_refine_ls_hydrogen_treatment constr
_refine_ls_matrix_type full
_refine_ls_number_parameters 118
_refine_ls_number_reflns 1867
_refine_ls_number_restraints 0
_refine_ls_restrained_S_all 1.003
_refine_ls_R_factor_all 0.0787
_refine_ls_R_factor_gt 0.0535
_refine_ls_shift/su_max 0.001
_refine_ls_shift/su_mean 0.000
_refine_ls_structure_factor_coef Fsqd
_refine_ls_weighting_details 'calc w=1/[\s^2^(Fo^2^)+(0.0537P)^2^+0.0000P] where P=(Fo^2^+2Fc^2^)/3'
_refine_ls_weighting_scheme calc
_refine_ls_wR_factor_gt 0.1137
_refine_ls_wR_factor_ref 0.1239
_reflns_number_gt 1375
_reflns_number_total 1867
_reflns_threshold_expression I>2sigma(I)
_cod_data_source_file hp2053.cif
_cod_data_source_block I
_cod_original_sg_symbol_H-M 'P 21/m'
_cod_database_code 2237338
_cod_database_fobs_code 2237338

loop_
_symmetry_equiv_pos_as_xyz
'x, y, z'
'-x, y+1/2, -z'
'-x, -y, -z'
'x, -y-1/2, z'

loop_
_atom_site_type_symbol
_atom_site_label
_atom_site_fract_x
_atom_site_fract_y
_atom_site_fract_z
_atom_site_U_iso_or_equiv
_atom_site_adp_type
_atom_site_calc_flag
_atom_site_refinement_flags
_atom_site_occupancy
_atom_site_symmetry_multiplicity
C C1 1.1006(5) 0.1143(2) 0.9055(4) 0.0387(9) Uani d . 1 1
H H1 1.1791 0.1472 0.9735 0.046 Uiso calc R 1 1
C C2 0.8642(5) 0.0711(2) 0.7765(5) 0.0441(9) Uani d . 1 1
H H2 0.7465 0.0693 0.7379 0.053 Uiso calc R 1 1
C C3 0.9946(6) 0.0095(2) 0.7356(5) 0.0443(10) Uani d . 1 1
H H3 0.9840 -0.0419 0.6657 0.053 Uiso calc R 1 1
C C4 1.3238(5) -0.0061(3) 0.8149(5) 0.0483(10) Uani d . 1 1
H H4A 1.3126 -0.0715 0.8485 0.058 Uiso calc R 1 1
H H4B 1.4013 0.0255 0.8934 0.058 Uiso calc R 1 1
C C5 1.4064(6) 0.0774(2) 0.5539(5) 0.0448(10) Uani d . 1 1
H H5 1.3423 0.1299 0.5888 0.054 Uiso calc R 1 1
C C6 1.4113(5) -0.0027(2) 0.6486(4) 0.0372(9) Uani d . 1 1
C C7 1.5034(5) -0.0802(3) 0.5934(5) 0.0438(10) Uani d . 1 1
H H7 1.5053 -0.1351 0.6554 0.053 Uiso calc R 1 1
C C8 0.9449(11) 0.2500 1.2806(8) 0.0513(16) Uani d S 1 2
C C9 0.9467(13) 0.2500 1.4712(9) 0.094(3) Uani d S 1 2
H H9A 1.0686 0.2500 1.5101 0.140 Uiso calc SR 1 2
H H9B 0.8864 0.1947 1.5103 0.140 Uiso calc PR 0.50 1
H H9C 0.8864 0.3053 1.5103 0.140 Uiso calc PR 0.50 1
O O1 0.8030(8) 0.2500 1.2164(5) 0.0686(13) Uani d S 1 2
O O2 1.0927(8) 0.2500 1.2147(6) 0.0856(16) Uani d S 1 2
Zn Zn1 0.80781(9) 0.2500 0.97775(7) 0.0402(2) Uani d S 1 2
N N1 0.9317(4) 0.13638(19) 0.8831(4) 0.0374(7) Uani d . 1 1
N N2 1.1458(4) 0.03823(19) 0.8181(3) 0.0373(7) Uani d . 1 1
Cl Cl1 0.5193(2) 0.2500 0.8976(3) 0.0729(5) Uani d S 1 2

loop_
_atom_site_aniso_label
_atom_site_aniso_U_11
_atom_site_aniso_U_22
_atom_site_aniso_U_33
_atom_site_aniso_U_12
_atom_site_aniso_U_13
_atom_site_aniso_U_23
C1 0.032(2) 0.045(2) 0.039(2) -0.0021(17) 0.0033(17) -0.0050(16)
C2 0.031(2) 0.049(2) 0.052(2) -0.0049(18) -0.0030(18) 0.0016(19)
C3 0.044(3) 0.041(2) 0.048(2) -0.0033(19) 0.0000(19) -0.0112(18)
C4 0.041(2) 0.061(2) 0.043(2) 0.015(2) 0.0049(19) 0.0020(19)
C5 0.041(2) 0.0401(19) 0.053(2) 0.0126(18) 0.0107(19) -0.0021(18)
C6 0.028(2) 0.0403(19) 0.044(2) 0.0007(16) 0.0017(16) 0.0010(17)
C7 0.046(3) 0.0381(19) 0.047(2) 0.0068(18) 0.0048(19) 0.0060(17)
C8 0.066(5) 0.031(3) 0.057(4) 0.000 0.016(4) 0.000
C9 0.136(9) 0.091(5) 0.054(4) 0.000 0.000(5) 0.000
O1 0.090(4) 0.067(3) 0.049(3) 0.000 0.014(3) 0.000
O2 0.094(5) 0.084(3) 0.079(4) 0.000 0.001(3) 0.000
Zn1 0.0355(4) 0.0390(4) 0.0464(4) 0.000 0.0116(3) 0.000
N1 0.0322(18) 0.0369(15) 0.0431(18) -0.0003(14) 0.0047(14) -0.0040(14)
N2 0.0350(19) 0.0415(16) 0.0355(16) 0.0040(14) 0.0056(14) 0.0007(14)
Cl1 0.0332(9) 0.0714(10) 0.1140(16) 0.000 0.0032(9) 0.000

loop_
_atom_type_symbol
_atom_type_description
_atom_type_scat_dispersion_real
_atom_type_scat_dispersion_imag
_atom_type_scat_source
C C 0.0033 0.0016 'International Tables Vol C Tables 4.2.6.8 and 6.1.1.4'
H H 0.0000 0.0000 'International Tables Vol C Tables 4.2.6.8 and 6.1.1.4'
O O 0.0106 0.0060 'International Tables Vol C Tables 4.2.6.8 and 6.1.1.4'
Zn Zn 0.2839 1.4301 'International Tables Vol C Tables 4.2.6.8 and 6.1.1.4'
N N 0.0061 0.0033 'International Tables Vol C Tables 4.2.6.8 and 6.1.1.4'
Cl Cl 0.1484 0.1585 'International Tables Vol C Tables 4.2.6.8 and 6.1.1.4'

loop_
_geom_angle_atom_site_label_1
_geom_angle_atom_site_label_2
_geom_angle_atom_site_label_3
_geom_angle_site_symmetry_1
_geom_angle_site_symmetry_3
_geom_angle
N1 C1 N2 . . 111.3(3)
N1 C1 H1 . . 124.3
N2 C1 H1 . . 124.3
C3 C2 N1 . . 109.5(3)
C3 C2 H2 . . 125.2
N1 C2 H2 . . 125.2
C2 C3 N2 . . 106.1(3)
C2 C3 H3 . . 127.0
N2 C3 H3 . . 127.0
N2 C4 C6 . . 113.4(3)
N2 C4 H4A . . 108.9
C6 C4 H4A . . 108.9
N2 C4 H4B . . 108.9
C6 C4 H4B . . 108.9
H4A C4 H4B . . 107.7
C6 C5 C7 . 3_856 120.3(3)
C6 C5 H5 . . 119.9
C7 C5 H5 3_856 . 119.9
C7 C6 C5 . . 118.9(3)
C7 C6 C4 . . 119.4(3)
C5 C6 C4 . . 121.6(3)
C6 C7 C5 . 3_856 120.8(3)
C6 C7 H7 . . 119.6
C5 C7 H7 3_856 . 119.6
O1 C8 O2 . . 127.4(7)
O1 C8 C9 . . 116.6(7)
O2 C8 C9 . . 116.0(7)
C8 C9 H9A . . 109.5
C8 C9 H9B . . 109.5
H9A C9 H9B . . 109.5
C8 C9 H9C . . 109.5
H9A C9 H9C . . 109.5
H9B C9 H9C . . 109.5
C8 O1 Zn1 . . 115.1(5)
O1 Zn1 N1 . . 113.41(12)
O1 Zn1 N1 . 4_565 113.41(12)
N1 Zn1 N1 . 4_565 106.09(17)
O1 Zn1 Cl1 . . 105.52(18)
N1 Zn1 Cl1 . . 109.17(9)
N1 Zn1 Cl1 4_565 . 109.17(9)
C1 N1 C2 . . 106.1(3)
C1 N1 Zn1 . . 125.5(2)
C2 N1 Zn1 . . 128.3(2)
C1 N2 C3 . . 107.0(3)
C1 N2 C4 . . 125.8(3)
C3 N2 C4 . . 127.1(3)

loop_
_geom_bond_atom_site_label_1
_geom_bond_atom_site_label_2
_geom_bond_site_symmetry_2
_geom_bond_distance
_geom_bond_publ_flag
C1 N1 . 1.308(5) ?
C1 N2 . 1.338(4) ?
C1 H1 . 0.9300 ?
C2 C3 . 1.350(5) ?
C2 N1 . 1.366(4) ?
C2 H2 . 0.9300 ?
C3 N2 . 1.371(5) ?
C3 H3 . 0.9300 ?
C4 N2 . 1.468(5) ?
C4 C6 . 1.516(5) ?
C4 H4A . 0.9700 ?
C4 H4B . 0.9700 ?
C5 C6 . 1.375(5) ?
C5 C7 3_856 1.387(5) ?
C5 H5 . 0.9300 ?
C6 C7 . 1.372(5) ?
C7 C5 3_856 1.387(5) ?
C7 H7 . 0.9300 ?
C8 O1 . 1.177(8) ?
C8 O2 . 1.231(8) ?
C8 C9 . 1.562(9) ?
C9 H9A . 0.9600 ?
C9 H9B . 0.9600 ?
C9 H9C . 0.9600 ?
Zn1 O1 . 1.957(4) y
Zn1 N1 . 2.014(3) y
Zn1 N1 4_565 2.014(3) ?
Zn1 Cl1 . 2.2428(17) y
